data_4113500
loop_
_publ_author_name
'Tina M. Trnka'
'John P. Morgan'
'Melanie S. Sanford'
'Thomas E. Wilhelm'
'Matthias Scholl'
'Tae-Lim Choi'
'Sheng Ding'
'Michael W. Day'
'Robert H. Grubbs'

_publ_contact_author
;       Lawrence M. Henling
        Beckman Institute
        California Institute of Technology
        Pasadena, CA  91125
        USA
;
_publ_contact_author_email xray@caltech.edu
_publ_contact_author_fax '(626) 449 4159'
_publ_contact_author_phone '(626) 395 2735'
_publ_section_title
;
 Synthesis and Activity of Ruthenium Alkylidene Complexes Coordinated with
 Phosphine and N-Heterocyclic Carbene Ligands
;
_journal_name_full 'Journal of the American Chemical Society'
_journal_page_first 2546
_journal_page_last 2558
_journal_paper_doi 10.1021/ja021146w
_journal_volume 125
_journal_year 2003
_chemical_formula_sum 'C37 H67 Cl O P2 Ru'
_chemical_formula_weight 726.37
_chemical_name_systematic
; 
 ? 
;
_space_group_IT_number 2
_symmetry_cell_setting triclinic
_symmetry_Int_Tables_number 2
_symmetry_space_group_name_Hall '-P 1'
_symmetry_space_group_name_H-M 'P -1'
_atom_sites_solution_hydrogens geom
_atom_sites_solution_primary heavy
_atom_sites_solution_secondary difmap
_audit_creation_method SHELXL-97
_cell_angle_alpha 114.171(1)
_cell_angle_beta 108.499(1)
_cell_angle_gamma 91.328(1)
_cell_formula_units_Z 1
_cell_length_a 9.8362(7)
_cell_length_b 10.2260(7)
_cell_length_c 10.8212(8)
_cell_measurement_reflns_used 7348
_cell_measurement_temperature 98
_cell_measurement_theta_max 28.0
_cell_measurement_theta_min 2.2
_cell_volume 926.85(11)
_computing_cell_refinement 'Bruker SMART v5.606'
_computing_data_collection 'Bruker SMART v5.606'
_computing_data_reduction 'Bruker SAINT v6.02'
_computing_molecular_graphics 'Diamond, Bruker SHELXTL v5.1'
_computing_publication_material 'Bruker SHELXTL v5.1'
_computing_structure_refinement 'SHELXL-97 (Sheldrick, 1997)'
_computing_structure_solution 'SHELXS-97 (Sheldrick, 1990)'
_diffrn_ambient_temperature 98
_diffrn_measured_fraction_theta_full 0.920
_diffrn_measured_fraction_theta_max 0.920
_diffrn_measurement_device_type 'Bruker SMART 1000 ccd'
_diffrn_measurement_method '\w scans at 5 fixed \f values'
_diffrn_radiation_monochromator graphite
_diffrn_radiation_source 'normal-focus sealed tube'
_diffrn_radiation_type MoK\a
_diffrn_radiation_wavelength 0.71073
_diffrn_reflns_av_R_equivalents 0.0471
_diffrn_reflns_av_sigmaI/netI 0.0405
_diffrn_reflns_limit_h_max 13
_diffrn_reflns_limit_h_min -12
_diffrn_reflns_limit_k_max 13
_diffrn_reflns_limit_k_min -13
_diffrn_reflns_limit_l_max 13
_diffrn_reflns_limit_l_min -14
_diffrn_reflns_number 13967
_diffrn_reflns_theta_full 28.41
_diffrn_reflns_theta_max 28.41
_diffrn_reflns_theta_min 2.21
_diffrn_standards_decay_% 'within counting statistics'
_diffrn_standards_interval_time 'first 75 scans recollected at end of runs'
_exptl_absorpt_coefficient_mu 0.608
_exptl_absorpt_correction_type none
_exptl_crystal_colour 'orange-tinged deep-yellow'
_exptl_crystal_density_diffrn 1.301
_exptl_crystal_description 'flat wedge'
_exptl_crystal_F_000 388
_exptl_crystal_size_max 0.26
_exptl_crystal_size_mid 0.26
_exptl_crystal_size_min 0.19
_refine_diff_density_max 0.871
_refine_diff_density_min -0.364
_refine_diff_density_rms 0.064
_refine_ls_extinction_method none
_refine_ls_goodness_of_fit_ref 1.523
_refine_ls_hydrogen_treatment refall
_refine_ls_matrix_type full
_refine_ls_number_parameters 341
_refine_ls_number_reflns 4294
_refine_ls_number_restraints 0
_refine_ls_restrained_S_all 1.523
_refine_ls_R_factor_all 0.0353
_refine_ls_R_factor_gt 0.0303
_refine_ls_shift/su_max 0.027
_refine_ls_shift/su_mean 0.001
_refine_ls_structure_factor_coef Fsqd
_refine_ls_weighting_details w=1/\s^2^(Fo^2^)
_refine_ls_weighting_scheme sigma
_refine_ls_wR_factor_gt 0.0627
_refine_ls_wR_factor_ref 0.0638
_reflns_number_gt 3843
_reflns_number_total 4294
_reflns_threshold_expression >2sigma(I)
_cod_data_source_file ja021146w_s1_1.cif
_cod_data_source_block 3b
_cod_database_code 4113500

loop_
_symmetry_equiv_pos_as_xyz
'x, y, z'
'-x, -y, -z'

loop_
_atom_site_label
_atom_site_type_symbol
_atom_site_fract_x
_atom_site_fract_y
_atom_site_fract_z
_atom_site_U_iso_or_equiv
_atom_site_adp_type
_atom_site_occupancy
_atom_site_symmetry_multiplicity
_atom_site_calc_flag
_atom_site_refinement_flags
Ru Ru 0.5000 0.5000 0.5000 0.02327(8) Uani 1 2 d S
H H 0.498(4) 0.321(4) 0.412(4) 0.045(12) Uiso 0.50 1 d P
Cl Cl 0.6518(2) 0.5820(2) 0.4008(2) 0.0414(5) Uani 0.50 1 d P
P P 0.29574(5) 0.47138(5) 0.29482(5) 0.02288(11) Uani 1 1 d .
O O 0.3054(7) 0.4007(9) 0.6150(8) 0.0626(19) Uani 0.50 1 d P
C1 C 0.3815(9) 0.4381(9) 0.5692(8) 0.0377(16) Uani 0.50 1 d P
C2 C 0.12502(19) 0.3681(2) 0.2734(2) 0.0269(4) Uani 1 1 d .
H2 H 0.122(2) 0.4025(19) 0.368(2) 0.027(5) Uiso 1 1 d .
C3 C -0.0201(2) 0.3894(2) 0.1847(3) 0.0386(5) Uani 1 1 d .
H3A H -0.028(3) 0.347(2) 0.085(3) 0.054(7) Uiso 1 1 d .
H3B H -0.027(2) 0.499(2) 0.218(2) 0.041(6) Uiso 1 1 d .
C4 C -0.1454(3) 0.3169(3) 0.2023(3) 0.0486(6) Uani 1 1 d .
H4A H -0.140(3) 0.361(3) 0.300(3) 0.057(8) Uiso 1 1 d .
H4B H -0.232(3) 0.337(3) 0.152(3) 0.060(7) Uiso 1 1 d .
C5 C -0.1441(3) 0.1572(3) 0.1590(4) 0.0560(7) Uani 1 1 d .
H5A H -0.160(3) 0.108(3) 0.055(3) 0.080(10) Uiso 1 1 d .
H5B H -0.216(3) 0.116(3) 0.172(3) 0.062(8) Uiso 1 1 d .
C6 C 0.0005(3) 0.1325(3) 0.2411(4) 0.0511(6) Uani 1 1 d .
H6A H 0.001(2) 0.028(3) 0.204(3) 0.055(7) Uiso 1 1 d .
H6B H 0.012(3) 0.169(2) 0.340(3) 0.049(7) Uiso 1 1 d .
C7 C 0.1279(2) 0.2056(2) 0.2265(3) 0.0359(5) Uani 1 1 d .
H7A H 0.118(2) 0.160(2) 0.122(2) 0.039(6) Uiso 1 1 d .
H7B H 0.216(2) 0.189(2) 0.278(2) 0.037(6) Uiso 1 1 d .
C8 C 0.3312(2) 0.3912(2) 0.12284(19) 0.0265(4) Uani 1 1 d .
H8 H 0.404(2) 0.463(2) 0.138(2) 0.032(5) Uiso 1 1 d .
C9 C 0.3975(3) 0.2531(2) 0.0962(2) 0.0368(5) Uani 1 1 d .
H9A H 0.479(2) 0.269(2) 0.179(2) 0.027(5) Uiso 1 1 d .
H9B H 0.332(2) 0.174(2) 0.073(2) 0.035(6) Uiso 1 1 d .
C10 C 0.4475(3) 0.2124(3) -0.0327(3) 0.0443(6) Uani 1 1 d .
H10A H 0.526(3) 0.291(2) -0.005(2) 0.049(7) Uiso 1 1 d .
H10B H 0.481(3) 0.130(3) -0.049(3) 0.052(7) Uiso 1 1 d .
C11 C 0.3264(3) 0.1971(3) -0.1679(2) 0.0427(5) Uani 1 1 d .
H11A H 0.365(2) 0.173(2) -0.249(3) 0.058(7) Uiso 1 1 d .
H11B H 0.256(2) 0.117(2) -0.196(2) 0.041(6) Uiso 1 1 d .
C12 C 0.2591(3) 0.3324(3) -0.1402(2) 0.0405(5) Uani 1 1 d .
H12A H 0.178(2) 0.323(2) -0.222(2) 0.041(6) Uiso 1 1 d .
H12B H 0.329(2) 0.409(2) -0.121(2) 0.030(5) Uiso 1 1 d .
C13 C 0.2054(2) 0.3714(2) -0.0142(2) 0.0337(4) Uani 1 1 d .
H13A H 0.130(2) 0.292(2) -0.039(2) 0.031(5) Uiso 1 1 d .
H13B H 0.164(2) 0.462(2) 0.006(2) 0.039(6) Uiso 1 1 d .
C14 C 0.2416(2) 0.64644(19) 0.3031(2) 0.0261(4) Uani 1 1 d .
H14 H 0.158(2) 0.6234(19) 0.222(2) 0.026(5) Uiso 1 1 d .
C15 C 0.3523(2) 0.7426(2) 0.2902(3) 0.0358(5) Uani 1 1 d .
H15A H 0.442(2) 0.767(2) 0.368(2) 0.045(6) Uiso 1 1 d .
H15B H 0.367(2) 0.695(2) 0.201(3) 0.045(6) Uiso 1 1 d .
C16 C 0.3019(3) 0.8846(2) 0.2974(3) 0.0412(5) Uani 1 1 d .
H16A H 0.369(2) 0.943(2) 0.284(2) 0.050(7) Uiso 1 1 d .
H16B H 0.216(2) 0.861(2) 0.214(2) 0.033(5) Uiso 1 1 d .
C17 C 0.2710(3) 0.9667(2) 0.4348(3) 0.0409(5) Uani 1 1 d .
H17A H 0.360(2) 0.991(2) 0.514(2) 0.043(6) Uiso 1 1 d .
H17B H 0.238(2) 1.056(3) 0.440(2) 0.051(6) Uiso 1 1 d .
C18 C 0.1598(3) 0.8731(2) 0.4476(3) 0.0427(5) Uani 1 1 d .
H18A H 0.067(2) 0.851(2) 0.368(2) 0.040(6) Uiso 1 1 d .
H18B H 0.140(2) 0.925(2) 0.533(3) 0.046(6) Uiso 1 1 d .
C19 C 0.2081(3) 0.7311(2) 0.4413(2) 0.0377(5) Uani 1 1 d .
H19A H 0.136(3) 0.670(2) 0.447(2) 0.050(6) Uiso 1 1 d .
H19B H 0.296(2) 0.747(2) 0.518(3) 0.043(6) Uiso 1 1 d .

loop_
_atom_site_aniso_label
_atom_site_aniso_U_11
_atom_site_aniso_U_22
_atom_site_aniso_U_33
_atom_site_aniso_U_23
_atom_site_aniso_U_13
_atom_site_aniso_U_12
Ru 0.02236(12) 0.02805(12) 0.01914(11) 0.01188(9) 0.00527(8) 0.00197(8)
Cl 0.0277(13) 0.0714(11) 0.0303(11) 0.0297(8) 0.0079(8) 0.0001(10)
P 0.0231(2) 0.0238(2) 0.0197(2) 0.01025(19) 0.00438(19) 0.00116(19)
O 0.041(4) 0.113(4) 0.058(3) 0.055(3) 0.024(3) 0.013(3)
C1 0.028(4) 0.064(4) 0.021(3) 0.022(2) 0.005(2) 0.005(3)
C2 0.0228(9) 0.0286(10) 0.0288(10) 0.0152(8) 0.0052(8) 0.0007(7)
C3 0.0278(11) 0.0388(12) 0.0456(13) 0.0231(11) 0.0029(10) 0.0016(9)
C4 0.0253(12) 0.0523(15) 0.0707(18) 0.0343(14) 0.0107(12) 0.0051(10)
C5 0.0336(13) 0.0494(15) 0.086(2) 0.0361(15) 0.0150(14) -0.0053(11)
C6 0.0401(14) 0.0416(14) 0.082(2) 0.0383(14) 0.0209(14) 0.0037(11)
C7 0.0307(11) 0.0303(11) 0.0482(13) 0.0206(10) 0.0118(10) 0.0032(9)
C8 0.0280(10) 0.0272(10) 0.0206(9) 0.0091(7) 0.0062(8) 0.0004(8)
C9 0.0422(13) 0.0343(12) 0.0309(11) 0.0128(9) 0.0111(10) 0.0097(10)
C10 0.0431(14) 0.0410(13) 0.0413(13) 0.0079(11) 0.0190(11) 0.0103(11)
C11 0.0449(13) 0.0434(13) 0.0293(11) 0.0048(10) 0.0162(10) -0.0046(11)
C12 0.0434(13) 0.0490(14) 0.0239(11) 0.0154(10) 0.0069(10) -0.0016(11)
C13 0.0359(11) 0.0392(12) 0.0228(10) 0.0135(9) 0.0068(9) 0.0068(10)
C14 0.0287(10) 0.0241(9) 0.0243(9) 0.0119(8) 0.0064(8) 0.0027(8)
C15 0.0411(13) 0.0320(11) 0.0425(13) 0.0200(10) 0.0204(11) 0.0065(9)
C16 0.0493(14) 0.0330(12) 0.0471(14) 0.0237(10) 0.0164(12) 0.0061(10)
C17 0.0449(14) 0.0264(11) 0.0435(13) 0.0125(10) 0.0099(11) 0.0051(10)
C18 0.0479(14) 0.0302(11) 0.0455(14) 0.0084(10) 0.0221(12) 0.0077(10)
C19 0.0487(14) 0.0302(11) 0.0354(12) 0.0115(9) 0.0205(11) 0.0036(10)

loop_
_atom_type_symbol
_atom_type_description
_atom_type_scat_dispersion_real
_atom_type_scat_dispersion_imag
_atom_type_scat_source
C C 0.0033 0.0016 'International Tables Vol C Tables 4.2.6.8 and 6.1.1.4'
H H 0.0000 0.0000 'International Tables Vol C Tables 4.2.6.8 and 6.1.1.4'
Cl Cl 0.1484 0.1585 'International Tables Vol C Tables 4.2.6.8 and 6.1.1.4'
O O 0.0106 0.0060 'International Tables Vol C Tables 4.2.6.8 and 6.1.1.4'
P P 0.1023 0.0942 'International Tables Vol C Tables 4.2.6.8 and 6.1.1.4'
Ru Ru -1.2594 0.8363 'International Tables Vol C Tables 4.2.6.8 and 6.1.1.4'

loop_
_exptl_crystal_face_index_h
_exptl_crystal_face_index_k
_exptl_crystal_face_index_l
_exptl_crystal_face_perp_dist
0.00 -1.00 0.00 0.1300
0.00 1.00 0.00 0.1300
1.00 0.00 -1.00 0.1200
-4.00 1.00 3.00 0.1200
-1.00 1.00 -2.00 0.0700
1.00 0.00 1.00 0.0800

loop_
_geom_angle_atom_site_label_1
_geom_angle_atom_site_label_2
_geom_angle_atom_site_label_3
_geom_angle
_geom_angle_site_symmetry_1
_geom_angle_site_symmetry_3
_geom_angle_publ_flag
C1 Ru P 90.0(2) . . yes
C1 Ru P 90.0(2) . 2_666 yes
P Ru P 180.0 . 2_666 yes
H Ru H 180.0 . 2_666 yes
C1 Ru Cl 178.1(3) . . yes
P Ru Cl 88.10(5) . . yes
P Ru Cl 91.90(5) 2_666 . yes
C1 Ru H 82.6(14) . . yes
C1 Ru H 97.4(14) 2_666 . yes
P Ru H 87.0(14) . . yes
P Ru H 93.0(14) 2_666 . yes
Cl Ru H 82.6(13) 2_666 . yes
Cl Ru H 97.4(13) . . yes
O Cl C1 164.5(11) 2_666 2_666 ?
C8 P C14 103.04(8) . . ?
C8 P C2 109.66(9) . . ?
C14 P C2 102.43(8) . . ?
C8 P Ru 113.06(6) . . ?
C14 P Ru 113.32(6) . . ?
C2 P Ru 114.27(6) . . ?
O C1 Ru 178.9(11) . . yes
C3 C2 C7 110.05(17) . . ?
C3 C2 P 118.52(14) . . ?
C7 C2 P 113.07(13) . . ?
C3 C2 H2 104.0(12) . . ?
C7 C2 H2 104.1(11) . . ?
P C2 H2 105.5(12) . . ?
C2 C3 C4 110.11(18) . . ?
C2 C3 H3A 107.8(14) . . ?
C4 C3 H3A 110.4(14) . . ?
C2 C3 H3B 111.5(12) . . ?
C4 C3 H3B 107.8(11) . . ?
H3A C3 H3B 109.2(18) . . ?
C5 C4 C3 112.0(2) . . ?
C5 C4 H4A 107.4(15) . . ?
C3 C4 H4A 110.7(15) . . ?
C5 C4 H4B 114.1(15) . . ?
C3 C4 H4B 107.9(15) . . ?
H4A C4 H4B 104(2) . . ?
C4 C5 C6 111.2(2) . . ?
C4 C5 H5A 108.9(17) . . ?
C6 C5 H5A 108.1(17) . . ?
C4 C5 H5B 111.4(16) . . ?
C6 C5 H5B 110.0(17) . . ?
H5A C5 H5B 107(2) . . ?
C5 C6 C7 112.1(2) . . ?
C5 C6 H6A 109.3(14) . . ?
C7 C6 H6A 108.8(14) . . ?
C5 C6 H6B 109.3(15) . . ?
C7 C6 H6B 109.7(14) . . ?
H6A C6 H6B 108(2) . . ?
C6 C7 C2 110.71(18) . . ?
C6 C7 H7A 108.5(12) . . ?
C2 C7 H7A 107.9(12) . . ?
C6 C7 H7B 110.6(13) . . ?
C2 C7 H7B 112.0(13) . . ?
H7A C7 H7B 107.0(17) . . ?
C9 C8 C13 110.48(16) . . ?
C9 C8 P 114.90(13) . . ?
C13 C8 P 116.23(13) . . ?
C9 C8 H8 105.7(12) . . ?
C13 C8 H8 105.9(12) . . ?
P C8 H8 102.2(12) . . ?
C10 C9 C8 110.39(18) . . ?
C10 C9 H9A 108.7(11) . . ?
C8 C9 H9A 109.8(11) . . ?
C10 C9 H9B 105.9(13) . . ?
C8 C9 H9B 112.4(13) . . ?
H9A C9 H9B 109.6(17) . . ?
C11 C10 C9 112.23(19) . . ?
C11 C10 H10A 109.2(14) . . ?
C9 C10 H10A 106.8(13) . . ?
C11 C10 H10B 110.2(16) . . ?
C9 C10 H10B 108.7(16) . . ?
H10A C10 H10B 110(2) . . ?
C12 C11 C10 111.22(18) . . ?
C12 C11 H11A 111.7(13) . . ?
C10 C11 H11A 109.6(14) . . ?
C12 C11 H11B 110.0(13) . . ?
C10 C11 H11B 107.4(13) . . ?
H11A C11 H11B 106.8(18) . . ?
C11 C12 C13 111.72(19) . . ?
C11 C12 H12A 112.7(13) . . ?
C13 C12 H12A 106.8(13) . . ?
C11 C12 H12B 108.4(12) . . ?
C13 C12 H12B 110.2(12) . . ?
H12A C12 H12B 106.9(17) . . ?
C12 C13 C8 110.03(17) . . ?
C12 C13 H13A 108.7(11) . . ?
C8 C13 H13A 108.7(12) . . ?
C12 C13 H13B 112.1(12) . . ?
C8 C13 H13B 108.7(12) . . ?
H13A C13 H13B 108.5(16) . . ?
C15 C14 C19 110.32(16) . . ?
C15 C14 P 113.88(13) . . ?
C19 C14 P 110.93(13) . . ?
C15 C14 H14 105.2(11) . . ?
C19 C14 H14 109.4(11) . . ?
P C14 H14 106.7(11) . . ?
C16 C15 C14 111.52(17) . . ?
C16 C15 H15A 107.2(13) . . ?
C14 C15 H15A 109.7(14) . . ?
C16 C15 H15B 107.5(13) . . ?
C14 C15 H15B 111.2(13) . . ?
H15A C15 H15B 109.7(18) . . ?
C17 C16 C15 111.26(19) . . ?
C17 C16 H16A 112.8(13) . . ?
C15 C16 H16A 111.5(13) . . ?
C17 C16 H16B 110.4(12) . . ?
C15 C16 H16B 107.8(12) . . ?
H16A C16 H16B 102.7(18) . . ?
C16 C17 C18 110.86(18) . . ?
C16 C17 H17A 107.6(13) . . ?
C18 C17 H17A 108.7(13) . . ?
C16 C17 H17B 111.7(13) . . ?
C18 C17 H17B 110.0(13) . . ?
H17A C17 H17B 107.9(17) . . ?
C17 C18 C19 111.54(19) . . ?
C17 C18 H18A 108.9(12) . . ?
C19 C18 H18A 109.1(12) . . ?
C17 C18 H18B 110.9(13) . . ?
C19 C18 H18B 111.1(13) . . ?
H18A C18 H18B 105.2(18) . . ?
C18 C19 C14 111.50(18) . . ?
C18 C19 H19A 111.9(13) . . ?
C14 C19 H19A 109.3(13) . . ?
C18 C19 H19B 112.1(13) . . ?
C14 C19 H19B 105.0(13) . . ?
H19A C19 H19B 106.8(19) . . ?

loop_
_geom_bond_atom_site_label_1
_geom_bond_atom_site_label_2
_geom_bond_distance
_geom_bond_site_symmetry_2
_geom_bond_publ_flag
Ru C1 1.796(6) . yes
Ru P 2.3795(5) . yes
Ru Cl 2.4045(19) . yes
Ru H 1.68(4) . yes
Cl O 0.552(4) 2_666 ?
Cl C1 0.612(5) 2_666 ?
P C8 1.8526(18) . ?
P C14 1.8547(18) . ?
P C2 1.8597(18) . ?
C1 O 1.154(7) . yes
C2 C3 1.524(3) . ?
C2 C7 1.530(3) . ?
C2 H2 0.942(19) . ?
C3 C4 1.525(3) . ?
C3 H3A 0.96(2) . ?
C3 H3B 1.04(2) . ?
C4 C5 1.504(3) . ?
C4 H4A 0.95(2) . ?
C4 H4B 0.93(3) . ?
C5 C6 1.508(4) . ?
C5 H5A 0.98(3) . ?
C5 H5B 0.90(3) . ?
C6 C7 1.527(3) . ?
C6 H6A 0.97(2) . ?
C6 H6B 0.95(2) . ?
C7 H7A 1.00(2) . ?
C7 H7B 0.93(2) . ?
C8 C9 1.527(3) . ?
C8 C13 1.533(3) . ?
C8 H8 0.93(2) . ?
C9 C10 1.526(3) . ?
C9 H9A 0.95(2) . ?
C9 H9B 0.92(2) . ?
C10 C11 1.511(3) . ?
C10 H10A 0.98(2) . ?
C10 H10B 0.88(2) . ?
C11 C12 1.507(3) . ?
C11 H11A 1.01(2) . ?
C11 H11B 0.94(2) . ?
C12 C13 1.522(3) . ?
C12 H12A 0.95(2) . ?
C12 H12B 0.93(2) . ?
C13 H13A 0.98(2) . ?
C13 H13B 0.99(2) . ?
C14 C15 1.527(3) . ?
C14 C19 1.536(3) . ?
C14 H14 0.935(19) . ?
C15 C16 1.525(3) . ?
C15 H15A 0.94(2) . ?
C15 H15B 0.95(2) . ?
C16 C17 1.511(3) . ?
C16 H16A 0.97(2) . ?
C16 H16B 0.95(2) . ?
C17 C18 1.512(3) . ?
C17 H17A 0.95(2) . ?
C17 H17B 0.97(2) . ?
C18 C19 1.520(3) . ?
C18 H18A 0.98(2) . ?
C18 H18B 0.95(2) . ?
C19 H19A 0.96(2) . ?
C19 H19B 0.94(2) . ?
